data_9013815
loop_
_publ_author_name
'Wierzbicka-Wieczorek M'
'Kolitsch, U.'
'Tillmanns, E.'

_publ_section_title
;
 The crystal structures of three new complex silicates of sandium
;
_journal_name_full 'The Canadian Mineralogist'
_journal_page_first 51
_journal_page_last 68
_journal_paper_doi 10.3749/canmin.48.1.51
_journal_volume 48
_journal_year 2010
_chemical_compound_source Synthetic
_chemical_formula_structural NaBaSc(Si2O7)
_chemical_formula_sum 'Ba Na O7 Sc Si2'
_space_group_IT_number 11
_symmetry_space_group_name_Hall '-P 2yb'
_symmetry_space_group_name_H-M 'P 1 21/m 1'
_cell_angle_alpha 90
_cell_angle_beta 109.33
_cell_angle_gamma 90
_cell_length_a 6.845
_cell_length_b 5.626
_cell_length_c 8.819
_cell_formula_units_Z 2
_cell_volume 320.474
_database_code_amcsd 0006316
_exptl_crystal_density_diffrn 3.870
_cod_original_formula_sum 'Na Ba Sc Si2 O7'
_cod_database_code 9013815
_amcsd_formula_title NaBaScSi2O7

loop_
_space_group_symop_operation_xyz
x,y,z
x,1/2-y,z
-x,1/2+y,-z
-x,-y,-z

loop_
_atom_site_aniso_label
_atom_site_aniso_U_11
_atom_site_aniso_U_22
_atom_site_aniso_U_33
_atom_site_aniso_U_12
_atom_site_aniso_U_13
_atom_site_aniso_U_23
Na 0.01690 0.04640 0.02110 0.00000 -0.00200 0.00000
Ba 0.00791 0.00683 0.00910 0.00000 0.00210 0.00000
Sc 0.00506 0.00420 0.00463 0.00000 0.00155 0.00000
Si1 0.00460 0.00480 0.00560 0.00000 0.00160 0.00000
Si2 0.00510 0.00500 0.00490 0.00000 0.00170 0.00000
O1 0.01460 0.01530 0.01310 -0.00940 0.00210 0.00070
O2 0.00630 0.00770 0.00580 0.00000 0.00150 0.00000
O3 0.00730 0.01830 0.00640 0.00000 0.00270 0.00000
O4 0.01300 0.01550 0.00550 0.00000 0.00440 0.00000
O5 0.01430 0.00890 0.00940 -0.00540 0.00440 -0.00280

loop_
_atom_site_label
_atom_site_fract_x
_atom_site_fract_y
_atom_site_fract_z
_atom_site_U_iso_or_equiv
Na 0.26630 0.25000 0.99385 0.03020
Ba 0.70493 0.75000 0.53606 0.00812
Sc 0.70065 0.25000 0.26630 0.00465
Si1 0.94741 0.25000 0.68026 0.00502
Si2 0.63905 0.25000 0.84265 0.00498
O1 0.08060 0.48600 0.68648 0.01500
O2 0.73860 0.25000 0.52350 0.00680
O3 0.88240 0.25000 0.84560 0.01060
O4 0.63610 0.25000 0.02340 0.01100
O5 0.53300 0.00970 0.74776 0.01080

loop_
_cod_related_entry_id
_cod_related_entry_database
_cod_related_entry_code
1 AMCSD 0006316
